data_4312319
loop_
_publ_author_name
'Rochelle L. White-Morris'
'Marilyn M. Olmstead'
'Alan L. Balch'
'O. Elbjeirami'
'Mohammad A. Omary'

_publ_section_title
;
 Orange Luminescence and Structural Properties of Three Isostructural
 Halocyclohexylisonitrilegold(I) Complexes
;
_journal_name_full 'Inorganic Chemistry'
_journal_page_first 6741
_journal_page_last 6748
_journal_paper_doi 10.1021/ic0341946
_journal_volume 42
_journal_year 2003
_chemical_formula_sum 'C7 H11 Au Br N'
_chemical_formula_weight 386.04
_chemical_name_common 'cyclohexyl isocyanide gold bromide'
_chemical_name_systematic
; 
 ? 
;
_space_group_IT_number 14
_symmetry_cell_setting monoclinic
_symmetry_space_group_name_Hall '-P 2yn'
_symmetry_space_group_name_H-M 'P 1 21/n 1'
_atom_sites_solution_hydrogens geom
_atom_sites_solution_primary direct
_atom_sites_solution_secondary difmap
_audit_creation_method SHELXL-97
_cell_angle_alpha 90.00
_cell_angle_beta 96.756(16)
_cell_angle_gamma 90.00
_cell_formula_units_Z 4
_cell_length_a 6.1467(15)
_cell_length_b 21.598(5)
_cell_length_c 6.7740(15)
_cell_measurement_reflns_used 697
_cell_measurement_temperature 91(2)
_cell_measurement_theta_max 31.5
_cell_measurement_theta_min 3.0
_cell_volume 893.0(4)
_computing_cell_refinement 'Bruker SAINT'
_computing_data_collection 'Bruker SMART'
_computing_data_reduction 'Bruker SAINT'
_computing_molecular_graphics 'SHELXTL 5, XP(Sheldrick, 1994)'
_computing_publication_material 'SHELXL-97 (Sheldrick, 1997)'
_computing_structure_refinement 'SHELXL-97 (Sheldrick, 1997)'
_computing_structure_solution 'SHELXS-97 (Sheldrick, 1990)'
_diffrn_ambient_temperature 91(2)
_diffrn_detector_area_resol_mean 8.3
_diffrn_measured_fraction_theta_full 0.990
_diffrn_measured_fraction_theta_max 0.990
_diffrn_measurement_device_type 'Bruker SMART 1000'
_diffrn_measurement_method \w
_diffrn_radiation_monochromator graphite
_diffrn_radiation_source 'normal-focus sealed tube'
_diffrn_radiation_type MoK\a
_diffrn_radiation_wavelength 0.71073
_diffrn_reflns_av_R_equivalents 0.0294
_diffrn_reflns_av_sigmaI/netI 0.0291
_diffrn_reflns_limit_h_max 8
_diffrn_reflns_limit_h_min -8
_diffrn_reflns_limit_k_max 30
_diffrn_reflns_limit_k_min -30
_diffrn_reflns_limit_l_max 9
_diffrn_reflns_limit_l_min -9
_diffrn_reflns_number 2672
_diffrn_reflns_theta_full 30.02
_diffrn_reflns_theta_max 30.02
_diffrn_reflns_theta_min 1.89
_exptl_absorpt_coefficient_mu 20.875
_exptl_absorpt_correction_T_max 0.115
_exptl_absorpt_correction_T_min 0.047
_exptl_absorpt_correction_type multi-scan
_exptl_absorpt_process_details 'SADABS 2.03 (Sheldrick, 2001)'
_exptl_crystal_colour colorless
_exptl_crystal_density_diffrn 2.871
_exptl_crystal_description needle
_exptl_crystal_F_000 696
_exptl_crystal_size_max 0.22
_exptl_crystal_size_mid 0.14
_exptl_crystal_size_min 0.13
_refine_diff_density_max 1.959
_refine_diff_density_min -1.786
_refine_diff_density_rms 0.256
_refine_ls_extinction_method none
_refine_ls_goodness_of_fit_ref 1.203
_refine_ls_hydrogen_treatment mixed
_refine_ls_matrix_type full
_refine_ls_number_parameters 91
_refine_ls_number_reflns 2592
_refine_ls_number_restraints 6
_refine_ls_restrained_S_all 1.202
_refine_ls_R_factor_all 0.0344
_refine_ls_R_factor_gt 0.0314
_refine_ls_shift/su_max 0.001
_refine_ls_shift/su_mean 0.000
_refine_ls_structure_factor_coef Fsqd
_refine_ls_weighting_details 'calc w=1/[\s^2^(Fo^2^)+(0.0223P)^2^+9.2808P] where P=(Fo^2^+2Fc^2^)/3'
_refine_ls_weighting_scheme calc
_refine_ls_wR_factor_gt 0.0751
_refine_ls_wR_factor_ref 0.0762
_reflns_number_gt 2438
_reflns_number_total 2592
_reflns_threshold_expression I>2\s(I)
_cod_data_source_file ic0341946si20030808_053655_2.cif
_cod_data_source_block rw16
_cod_original_cell_volume 893.1(4)
_cod_original_sg_symbol_H-M 'P 21/n'
_cod_database_code 4312319

loop_
_symmetry_equiv_pos_as_xyz
'x, y, z'
'-x+1/2, y+1/2, -z+1/2'
'-x, -y, -z'
'x-1/2, -y-1/2, z-1/2'

loop_
_atom_site_label
_atom_site_type_symbol
_atom_site_fract_x
_atom_site_fract_y
_atom_site_fract_z
_atom_site_U_iso_or_equiv
_atom_site_adp_type
_atom_site_occupancy
_atom_site_symmetry_multiplicity
_atom_site_calc_flag
_atom_site_refinement_flags
_atom_site_disorder_assembly
_atom_site_disorder_group
Au1 Au 0.91700(4) 0.015076(9) 0.74965(3) 0.01433(8) Uani 1 1 d . . .
Br1 Br 1.22537(10) 0.08192(3) 0.77546(9) 0.01749(12) Uani 1 1 d . . .
N1 N 0.5105(9) -0.0694(2) 0.7006(8) 0.0167(10) Uani 1 1 d . . .
C1 C 0.6569(10) -0.0388(3) 0.7202(8) 0.0157(11) Uani 1 1 d U . .
C2 C 0.3228(10) -0.1100(3) 0.6793(9) 0.0143(10) Uani 1 1 d . . .
H2 H 0.1916 -0.0856 0.6233 0.017 Uiso 1 1 calc R . .
C3 C 0.2810(11) -0.1354(3) 0.8823(9) 0.0175(11) Uani 1 1 d . . .
H3A H 0.4120 -0.1581 0.9429 0.021 Uiso 1 1 calc R . .
H3B H 0.2535 -0.1007 0.9715 0.021 Uiso 1 1 calc R . .
C4 C 0.0834(11) -0.1788(3) 0.8595(10) 0.0198(12) Uani 1 1 d . . .
H4A H 0.0634 -0.1967 0.9906 0.024 Uiso 1 1 calc R . .
H4B H -0.0500 -0.1549 0.8123 0.024 Uiso 1 1 calc R . .
C5 C 0.1118(11) -0.2308(3) 0.7136(9) 0.0192(11) Uani 1 1 d . . .
H5A H -0.0238 -0.2559 0.6943 0.023 Uiso 1 1 calc R . .
H5B H 0.2332 -0.2581 0.7692 0.023 Uiso 1 1 calc R . .
C6 C 0.1610(10) -0.2055(3) 0.5139(9) 0.0177(11) Uani 1 1 d . . .
H6A H 0.1884 -0.2405 0.4258 0.021 Uiso 1 1 calc R . .
H6B H 0.0314 -0.1827 0.4510 0.021 Uiso 1 1 calc R . .
C7 C 0.3587(11) -0.1626(3) 0.5338(9) 0.0176(11) Uani 1 1 d . . .
H7A H 0.3792 -0.1451 0.4022 0.021 Uiso 1 1 calc R . .
H7B H 0.4922 -0.1862 0.5832 0.021 Uiso 1 1 calc R . .

loop_
_atom_site_aniso_label
_atom_site_aniso_U_11
_atom_site_aniso_U_22
_atom_site_aniso_U_33
_atom_site_aniso_U_23
_atom_site_aniso_U_13
_atom_site_aniso_U_12
Au1 0.01773(12) 0.01077(10) 0.01457(11) 0.00022(8) 0.00220(8) 0.00014(8)
Br1 0.0193(3) 0.0172(3) 0.0161(3) -0.0002(2) 0.0029(2) -0.0038(2)
N1 0.020(2) 0.013(2) 0.017(2) 0.0016(18) 0.0000(19) 0.0019(19)
C1 0.023(3) 0.014(2) 0.010(2) 0.0033(19) 0.003(2) 0.009(2)
C2 0.016(3) 0.012(2) 0.015(2) 0.003(2) 0.005(2) 0.001(2)
C3 0.024(3) 0.014(2) 0.015(3) -0.003(2) 0.005(2) -0.003(2)
C4 0.021(3) 0.017(3) 0.022(3) -0.002(2) 0.008(2) -0.002(2)
C5 0.022(3) 0.015(2) 0.021(3) 0.000(2) 0.003(2) -0.002(2)
C6 0.021(3) 0.016(3) 0.016(3) -0.006(2) 0.002(2) -0.003(2)
C7 0.020(3) 0.018(3) 0.016(3) -0.004(2) 0.007(2) -0.004(2)

loop_
_atom_type_symbol
_atom_type_description
_atom_type_scat_dispersion_real
_atom_type_scat_dispersion_imag
_atom_type_scat_source
C C 0.0033 0.0016 'International Tables Vol C Tables 4.2.6.8 and 6.1.1.4'
H H 0.0000 0.0000 'International Tables Vol C Tables 4.2.6.8 and 6.1.1.4'
N N 0.0061 0.0033 'International Tables Vol C Tables 4.2.6.8 and 6.1.1.4'
Br Br -0.2901 2.4595 'International Tables Vol C Tables 4.2.6.8 and 6.1.1.4'
Au Au -2.0133 8.8022 'International Tables Vol C Tables 4.2.6.8 and 6.1.1.4'

loop_
_geom_angle_atom_site_label_1
_geom_angle_atom_site_label_2
_geom_angle_atom_site_label_3
_geom_angle
_geom_angle_site_symmetry_1
_geom_angle_site_symmetry_3
_geom_angle_publ_flag
C1 Au1 Br1 178.05(16) . . ?
C1 N1 C2 178.6(6) . . ?
N1 C1 Au1 178.9(5) . . ?
N1 C2 C3 110.2(5) . . ?
N1 C2 C7 109.9(5) . . ?
C3 C2 C7 111.3(5) . . ?
C4 C3 C2 110.2(5) . . ?
C5 C4 C3 111.6(5) . . ?
C4 C5 C6 111.3(5) . . ?
C7 C6 C5 112.4(5) . . ?
C6 C7 C2 109.5(5) . . ?

loop_
_geom_bond_atom_site_label_1
_geom_bond_atom_site_label_2
_geom_bond_distance
_geom_bond_site_symmetry_2
_geom_bond_publ_flag
Au1 C1 1.968(7) . ?
Au1 Br1 2.3728(8) . ?
N1 C1 1.111(9) . ?
N1 C2 1.444(8) . ?
C2 C3 1.530(8) . ?
C2 C7 1.537(8) . ?
C3 C4 1.527(9) . ?
C4 C5 1.519(9) . ?
C5 C6 1.522(9) . ?
C6 C7 1.521(8) . ?
